data_7117009
loop_
_publ_author_name
'Eller, Christina'
'Kehr, Gerald'
'Daniliuc, Constantin G.'
'Stephan, Douglas W.'
'Erker, Gerhard'

_publ_section_title
;
 Thiophene synthesis via 1,1-carboboration
;
_journal_coden_ASTM CHCOFS
_journal_issue 33
_journal_name_full
;
 Chemical Communications (Cambridge, United Kingdom)
;
_journal_page_first 7226
_journal_page_last 7229
_journal_paper_doi 10.1039/c5cc01806d
_journal_volume 51
_journal_year 2015
_chemical_formula_sum 'C38 H21 F5 S2'
_chemical_formula_weight 636.67
_space_group_IT_number 15
_symmetry_cell_setting monoclinic
_symmetry_space_group_name_Hall '-C 2yc'
_symmetry_space_group_name_H-M 'C 1 2/c 1'
_atom_sites_solution_hydrogens geom
_atom_sites_solution_primary direct
_atom_sites_solution_secondary difmap
_audit_creation_method SHELXL-97
_audit_update_record
;
2015-01-22 deposited with the CCDC.
2015-03-19 downloaded from the CCDC.
;
_cell_angle_alpha 90.00
_cell_angle_beta 119.467(2)
_cell_angle_gamma 90.00
_cell_formula_units_Z 8
_cell_length_a 45.2352(8)
_cell_length_b 6.6395(3)
_cell_length_c 22.4410(6)
_cell_measurement_reflns_used 5272
_cell_measurement_temperature 223(2)
_cell_measurement_theta_max 68.25
_cell_measurement_theta_min 0.88
_cell_volume 5868.0(3)
_computing_cell_refinement 'Collect (Nonius B.V., 1998)'
_computing_data_collection 'Collect (Nonius B.V., 1998)'
_computing_data_reduction 'Denzo-SMN (Otwinowski & Minor, 1997)'
_computing_molecular_graphics 'XP (BrukerAXS, 2000)'
_computing_publication_material 'SHELXL-97 (Sheldrick, 1997)'
_computing_structure_refinement 'SHELXL-97 (Sheldrick, 1997)'
_computing_structure_solution 'SHELXS-97 (Sheldrick, 1990)'
_diffrn_ambient_temperature 223(2)
_diffrn_measured_fraction_theta_full 0.959
_diffrn_measured_fraction_theta_max 0.959
_diffrn_measurement_device_type 'Nonius KappaCCD APEXII'
_diffrn_measurement_method '\w and \f scans'
_diffrn_radiation_monochromator graphite
_diffrn_radiation_source 'fine-focus sealed tube'
_diffrn_radiation_type CuK\a
_diffrn_radiation_wavelength 1.54178
_diffrn_reflns_av_R_equivalents 0.108
_diffrn_reflns_av_sigmaI/netI 0.0455
_diffrn_reflns_limit_h_max 54
_diffrn_reflns_limit_h_min 0
_diffrn_reflns_limit_k_max 7
_diffrn_reflns_limit_k_min 0
_diffrn_reflns_limit_l_max 23
_diffrn_reflns_limit_l_min -26
_diffrn_reflns_number 40096
_diffrn_reflns_theta_full 67.49
_diffrn_reflns_theta_max 67.49
_diffrn_reflns_theta_min 3.94
_exptl_absorpt_coefficient_mu 2.162
_exptl_absorpt_correction_T_max 0.9787
_exptl_absorpt_correction_T_min 0.7374
_exptl_absorpt_correction_type multi-scan
_exptl_absorpt_process_details 'Denzo (Otwinowski, Borek, Majewski & Minor, 2003)'
_exptl_crystal_colour colourless
_exptl_crystal_density_diffrn 1.441
_exptl_crystal_density_method 'not measured'
_exptl_crystal_description needle
_exptl_crystal_F_000 2608
_exptl_crystal_size_max 0.15
_exptl_crystal_size_mid 0.03
_exptl_crystal_size_min 0.01
_refine_diff_density_max 0.237
_refine_diff_density_min -0.226
_refine_diff_density_rms 0.047
_refine_ls_extinction_method none
_refine_ls_goodness_of_fit_ref 1.042
_refine_ls_hydrogen_treatment mixed
_refine_ls_matrix_type full
_refine_ls_number_parameters 409
_refine_ls_number_reflns 5052
_refine_ls_number_restraints 0
_refine_ls_restrained_S_all 1.042
_refine_ls_R_factor_all 0.0773
_refine_ls_R_factor_gt 0.0449
_refine_ls_shift/su_max 0.000
_refine_ls_shift/su_mean 0.000
_refine_ls_structure_factor_coef Fsqd
_refine_ls_weighting_details 'calc w=1/[\s^2^(Fo^2^)+(0.0412P)^2^+6.8808P] where P=(Fo^2^+2Fc^2^)/3'
_refine_ls_weighting_scheme calc
_refine_ls_wR_factor_gt 0.0988
_refine_ls_wR_factor_ref 0.1141
_reflns_number_gt 3414
_reflns_number_total 5052
_reflns_threshold_expression >2sigma(I)
_cod_data_source_file c5cc01806d2.cif
_cod_data_source_block erk7478
_cod_original_sg_symbol_H-M C2/c
_cod_database_code 7117009

loop_
_symmetry_equiv_pos_as_xyz
'x, y, z'
'-x, y, -z+1/2'
'x+1/2, y+1/2, z'
'-x+1/2, y+1/2, -z+1/2'
'-x, -y, -z'
'x, -y, z-1/2'
'-x+1/2, -y+1/2, -z'
'x+1/2, -y+1/2, z-1/2'

loop_
_atom_site_label
_atom_site_type_symbol
_atom_site_fract_x
_atom_site_fract_y
_atom_site_fract_z
_atom_site_U_iso_or_equiv
_atom_site_adp_type
_atom_site_occupancy
_atom_site_symmetry_multiplicity
_atom_site_calc_flag
_atom_site_refinement_flags
_atom_site_disorder_assembly
_atom_site_disorder_group
S1 S 0.185630(17) 0.16491(12) 0.36609(3) 0.0445(2) Uani 1 1 d . . .
S2 S 0.051740(19) -0.20351(14) 0.33599(4) 0.0570(2) Uani 1 1 d . . .
H01 H 0.0334(8) -0.083(5) 0.2929(15) 0.068 Uiso 1 1 d . . .
C1 C 0.16068(7) 0.2771(4) 0.28701(13) 0.0404(7) Uani 1 1 d . . .
C2 C 0.12705(7) 0.2287(4) 0.25903(13) 0.0383(6) Uani 1 1 d . . .
C3 C 0.12032(6) 0.0995(4) 0.30291(12) 0.0365(6) Uani 1 1 d . . .
C4 C 0.15056(6) 0.0467(4) 0.36255(13) 0.0379(6) Uani 1 1 d . . .
C5 C 0.15164(6) -0.0918(4) 0.41045(12) 0.0374(6) Uani 1 1 d . . .
C6 C 0.12108(7) -0.1787(4) 0.39832(12) 0.0389(6) Uani 1 1 d . . .
C7 C 0.08988(7) -0.1134(4) 0.34153(13) 0.0396(7) Uani 1 1 d . . .
C8 C 0.08898(6) 0.0245(4) 0.29368(12) 0.0368(6) Uani 1 1 d . . .
C11 C 0.17711(7) 0.4027(4) 0.25713(13) 0.0425(7) Uani 1 1 d . . .
C12 C 0.16849(8) 0.6050(5) 0.24248(15) 0.0523(8) Uani 1 1 d . . .
H12 H 0.1526 0.6634 0.2529 0.063 Uiso 1 1 calc R . .
C13 C 0.18326(9) 0.7209(5) 0.21257(17) 0.0660(10) Uani 1 1 d . . .
H13 H 0.1773 0.8575 0.2028 0.079 Uiso 1 1 calc R . .
C14 C 0.20647(9) 0.6369(6) 0.19726(17) 0.0705(11) Uani 1 1 d . . .
H14 H 0.2160 0.7154 0.1761 0.085 Uiso 1 1 calc R . .
C15 C 0.21583(8) 0.4381(6) 0.21269(17) 0.0660(10) Uani 1 1 d . . .
H15 H 0.2320 0.3814 0.2027 0.079 Uiso 1 1 calc R . .
C16 C 0.20139(7) 0.3224(5) 0.24292(15) 0.0517(8) Uani 1 1 d . . .
H16 H 0.2081 0.1873 0.2540 0.062 Uiso 1 1 calc R . .
C21 C 0.10213(6) 0.2759(4) 0.18630(12) 0.0356(6) Uani 1 1 d . . .
F22 F 0.08935(4) 0.5964(3) 0.21049(8) 0.0628(5) Uani 1 1 d . . .
C22 C 0.08471(7) 0.4528(4) 0.16446(14) 0.0442(7) Uani 1 1 d . . .
F23 F 0.04507(5) 0.6650(3) 0.07674(9) 0.0766(6) Uani 1 1 d . . .
C23 C 0.06160(7) 0.4888(4) 0.09629(15) 0.0496(8) Uani 1 1 d . . .
F24 F 0.03377(5) 0.3790(3) -0.01767(8) 0.0703(6) Uani 1 1 d . . .
C24 C 0.05582(7) 0.3442(5) 0.04847(13) 0.0486(8) Uani 1 1 d . . .
F25 F 0.06742(5) 0.0239(3) 0.02118(8) 0.0699(6) Uani 1 1 d . . .
C25 C 0.07264(7) 0.1651(5) 0.06810(14) 0.0463(7) Uani 1 1 d . . .
F26 F 0.11168(5) -0.0455(3) 0.15369(8) 0.0630(5) Uani 1 1 d . . .
C26 C 0.09550(7) 0.1337(4) 0.13591(13) 0.0421(7) Uani 1 1 d . . .
C31 C 0.18468(7) -0.1438(5) 0.47189(13) 0.0421(7) Uani 1 1 d . . .
C32 C 0.20234(7) 0.0029(5) 0.52081(14) 0.0536(8) Uani 1 1 d . . .
H32 H 0.1935 0.1340 0.5149 0.064 Uiso 1 1 calc R . .
C33 C 0.23317(8) -0.0439(7) 0.57868(16) 0.0674(10) Uani 1 1 d . . .
H33 H 0.2451 0.0555 0.6117 0.081 Uiso 1 1 calc R . .
C34 C 0.24603(8) -0.2360(7) 0.58718(17) 0.0695(11) Uani 1 1 d . . .
H34 H 0.2667 -0.2677 0.6263 0.083 Uiso 1 1 calc R . .
C35 C 0.22878(8) -0.3825(6) 0.53879(17) 0.0637(10) Uani 1 1 d . . .
H35 H 0.2378 -0.5133 0.5448 0.076 Uiso 1 1 calc R . .
C36 C 0.19812(7) -0.3364(5) 0.48115(15) 0.0506(8) Uani 1 1 d . . .
H36 H 0.1864 -0.4363 0.4482 0.061 Uiso 1 1 calc R . .
C41 C 0.12092(6) -0.3361(4) 0.44544(13) 0.0386(6) Uani 1 1 d . . .
C42 C 0.13099(7) -0.2937(5) 0.51368(13) 0.0445(7) Uani 1 1 d . . .
H42 H 0.1376 -0.1623 0.5306 0.053 Uiso 1 1 calc R . .
C43 C 0.13128(8) -0.4445(5) 0.55633(15) 0.0518(8) Uani 1 1 d . . .
H43 H 0.1384 -0.4151 0.6024 0.062 Uiso 1 1 calc R . .
C44 C 0.12131(8) -0.6370(5) 0.53235(16) 0.0580(9) Uani 1 1 d . . .
H44 H 0.1214 -0.7384 0.5617 0.070 Uiso 1 1 calc R . .
C45 C 0.11117(9) -0.6801(5) 0.46517(16) 0.0608(9) Uani 1 1 d . . .
H45 H 0.1039 -0.8108 0.4482 0.073 Uiso 1 1 calc R . .
C46 C 0.11164(8) -0.5315(5) 0.42244(15) 0.0514(8) Uani 1 1 d . . .
H46 H 0.1055 -0.5638 0.3770 0.062 Uiso 1 1 calc R . .
C51 C 0.05593(6) 0.0988(4) 0.23588(13) 0.0391(6) Uani 1 1 d . . .
C52 C 0.03741(7) -0.0168(5) 0.17790(14) 0.0523(8) Uani 1 1 d . . .
H52 H 0.0453 -0.1453 0.1750 0.063 Uiso 1 1 calc R . .
C53 C 0.00738(8) 0.0543(6) 0.12412(16) 0.0611(9) Uani 1 1 d . . .
H53 H -0.0047 -0.0251 0.0847 0.073 Uiso 1 1 calc R . .
C54 C -0.00477(8) 0.2388(6) 0.12793(17) 0.0601(9) Uani 1 1 d . . .
H54 H -0.0253 0.2864 0.0914 0.072 Uiso 1 1 calc R . .
C55 C 0.01294(8) 0.3542(6) 0.18516(18) 0.0661(10) Uani 1 1 d . . .
H55 H 0.0046 0.4815 0.1880 0.079 Uiso 1 1 calc R . .
C56 C 0.04323(8) 0.2844(5) 0.23918(16) 0.0563(8) Uani 1 1 d . . .
H56 H 0.0552 0.3647 0.2784 0.068 Uiso 1 1 calc R . .

loop_
_atom_site_aniso_label
_atom_site_aniso_U_11
_atom_site_aniso_U_22
_atom_site_aniso_U_33
_atom_site_aniso_U_23
_atom_site_aniso_U_13
_atom_site_aniso_U_12
S1 0.0299(4) 0.0547(5) 0.0380(4) 0.0060(3) 0.0083(3) 0.0004(3)
S2 0.0384(4) 0.0696(6) 0.0622(5) 0.0055(4) 0.0242(4) -0.0024(4)
C1 0.0346(15) 0.0436(17) 0.0377(14) 0.0018(13) 0.0139(12) 0.0001(13)
C2 0.0337(15) 0.0419(16) 0.0329(13) 0.0003(12) 0.0115(12) 0.0042(12)
C3 0.0310(15) 0.0407(16) 0.0310(13) 0.0000(12) 0.0102(12) 0.0030(12)
C4 0.0302(14) 0.0450(17) 0.0322(13) -0.0008(12) 0.0105(12) 0.0019(12)
C5 0.0301(14) 0.0427(17) 0.0313(13) 0.0010(12) 0.0089(11) 0.0040(12)
C6 0.0363(15) 0.0421(17) 0.0319(13) 0.0002(12) 0.0118(12) 0.0042(13)
C7 0.0341(15) 0.0451(17) 0.0344(14) -0.0007(13) 0.0129(12) 0.0016(12)
C8 0.0286(14) 0.0430(17) 0.0318(13) -0.0037(12) 0.0095(11) 0.0036(12)
C11 0.0294(15) 0.0500(19) 0.0351(14) -0.0002(13) 0.0059(12) -0.0055(13)
C12 0.0452(18) 0.051(2) 0.0490(17) 0.0006(15) 0.0138(15) -0.0022(15)
C13 0.056(2) 0.052(2) 0.065(2) 0.0133(17) 0.0108(18) -0.0103(17)
C14 0.051(2) 0.088(3) 0.059(2) 0.019(2) 0.0162(17) -0.017(2)
C15 0.0432(19) 0.096(3) 0.060(2) 0.005(2) 0.0266(16) -0.0005(19)
C16 0.0399(17) 0.060(2) 0.0519(17) 0.0074(15) 0.0198(14) -0.0012(15)
C21 0.0288(14) 0.0444(17) 0.0306(13) 0.0037(12) 0.0121(11) 0.0010(12)
F22 0.0637(12) 0.0555(11) 0.0491(10) -0.0071(9) 0.0124(9) 0.0173(9)
C22 0.0441(17) 0.0438(18) 0.0386(15) -0.0029(14) 0.0156(13) 0.0061(14)
F23 0.0791(14) 0.0603(13) 0.0561(11) 0.0089(9) 0.0069(10) 0.0299(10)
C23 0.0461(18) 0.0416(18) 0.0477(17) 0.0085(14) 0.0129(14) 0.0136(14)
F24 0.0678(12) 0.0762(14) 0.0355(9) 0.0085(9) 0.0012(9) 0.0066(10)
C24 0.0406(17) 0.060(2) 0.0297(14) 0.0067(14) 0.0057(13) 0.0024(15)
F25 0.0771(13) 0.0680(13) 0.0427(9) -0.0117(9) 0.0125(9) 0.0068(10)
C25 0.0460(17) 0.0490(19) 0.0362(15) -0.0027(14) 0.0143(13) 0.0014(14)
F26 0.0684(12) 0.0512(11) 0.0482(10) -0.0026(8) 0.0123(9) 0.0187(9)
C26 0.0390(16) 0.0428(17) 0.0379(15) 0.0044(13) 0.0138(13) 0.0067(13)
C31 0.0336(15) 0.0547(19) 0.0321(14) 0.0048(13) 0.0116(12) 0.0012(14)
C32 0.0427(18) 0.065(2) 0.0405(16) -0.0013(15) 0.0105(14) -0.0014(15)
C33 0.0424(19) 0.103(3) 0.0417(18) -0.0078(19) 0.0093(15) -0.011(2)
C34 0.0365(18) 0.111(3) 0.0480(19) 0.027(2) 0.0106(15) 0.011(2)
C35 0.0412(19) 0.076(3) 0.066(2) 0.024(2) 0.0197(17) 0.0132(17)
C36 0.0375(17) 0.058(2) 0.0476(17) 0.0096(15) 0.0141(14) 0.0073(15)
C41 0.0308(14) 0.0442(17) 0.0357(14) 0.0021(13) 0.0124(12) 0.0030(12)
C42 0.0422(17) 0.0478(18) 0.0394(15) -0.0004(14) 0.0170(13) -0.0021(13)
C43 0.0516(19) 0.060(2) 0.0430(16) 0.0076(15) 0.0228(14) 0.0049(16)
C44 0.062(2) 0.053(2) 0.057(2) 0.0150(17) 0.0267(17) 0.0029(17)
C45 0.067(2) 0.0433(19) 0.059(2) 0.0016(16) 0.0209(17) -0.0028(16)
C46 0.0528(19) 0.050(2) 0.0406(16) -0.0001(15) 0.0145(14) 0.0003(15)
C51 0.0277(14) 0.0477(18) 0.0361(14) 0.0032(13) 0.0112(12) 0.0027(12)
C52 0.0379(17) 0.056(2) 0.0470(17) -0.0014(15) 0.0087(14) 0.0026(14)
C53 0.0406(19) 0.072(2) 0.0443(17) 0.0009(16) 0.0006(15) -0.0012(17)
C54 0.0313(16) 0.075(2) 0.057(2) 0.0236(18) 0.0093(15) 0.0075(16)
C55 0.048(2) 0.064(2) 0.075(2) 0.0082(19) 0.0210(18) 0.0218(17)
C56 0.0427(18) 0.059(2) 0.0541(18) -0.0025(16) 0.0134(15) 0.0149(15)

loop_
_atom_type_symbol
_atom_type_description
_atom_type_scat_dispersion_real
_atom_type_scat_dispersion_imag
_atom_type_scat_source
C C 0.0181 0.0091 'International Tables Vol C Tables 4.2.6.8 and 6.1.1.4'
H H 0.0000 0.0000 'International Tables Vol C Tables 4.2.6.8 and 6.1.1.4'
F F 0.0727 0.0534 'International Tables Vol C Tables 4.2.6.8 and 6.1.1.4'
S S 0.3331 0.5567 'International Tables Vol C Tables 4.2.6.8 and 6.1.1.4'

loop_
_geom_angle_atom_site_label_1
_geom_angle_atom_site_label_2
_geom_angle_atom_site_label_3
_geom_angle
_geom_angle_site_symmetry_1
_geom_angle_site_symmetry_3
C1 S1 C4 91.57(13) . .
C7 S2 H01 95.4(15) . .
C2 C1 C11 128.1(2) . .
C2 C1 S1 112.7(2) . .
C11 C1 S1 119.15(19) . .
C1 C2 C3 112.7(2) . .
C1 C2 C21 121.6(2) . .
C3 C2 C21 124.8(2) . .
C4 C3 C8 119.0(2) . .
C4 C3 C2 111.3(2) . .
C8 C3 C2 129.7(2) . .
C5 C4 C3 123.0(2) . .
C5 C4 S1 125.24(19) . .
C3 C4 S1 111.7(2) . .
C6 C5 C4 117.8(2) . .
C6 C5 C31 122.0(2) . .
C4 C5 C31 120.2(2) . .
C5 C6 C7 119.9(2) . .
C5 C6 C41 120.1(2) . .
C7 C6 C41 120.0(2) . .
C8 C7 C6 121.9(2) . .
C8 C7 S2 120.57(19) . .
C6 C7 S2 117.5(2) . .
C7 C8 C3 118.0(2) . .
C7 C8 C51 121.3(2) . .
C3 C8 C51 120.7(2) . .
C12 C11 C16 118.5(3) . .
C12 C11 C1 120.4(3) . .
C16 C11 C1 121.1(3) . .
C13 C12 C11 120.2(3) . .
C13 C12 H12 119.9 . .
C11 C12 H12 119.9 . .
C14 C13 C12 120.3(3) . .
C14 C13 H13 119.9 . .
C12 C13 H13 119.9 . .
C13 C14 C15 120.3(3) . .
C13 C14 H14 119.8 . .
C15 C14 H14 119.8 . .
C14 C15 C16 119.7(3) . .
C14 C15 H15 120.2 . .
C16 C15 H15 120.2 . .
C15 C16 C11 121.0(3) . .
C15 C16 H16 119.5 . .
C11 C16 H16 119.5 . .
C22 C21 C26 116.0(2) . .
C22 C21 C2 124.5(2) . .
C26 C21 C2 119.5(2) . .
F22 C22 C21 119.4(2) . .
F22 C22 C23 118.3(3) . .
C21 C22 C23 122.3(3) . .
F23 C23 C24 119.7(2) . .
F23 C23 C22 120.6(3) . .
C24 C23 C22 119.7(3) . .
F24 C24 C25 120.1(3) . .
F24 C24 C23 120.0(3) . .
C25 C24 C23 119.9(2) . .
F25 C25 C24 120.1(2) . .
F25 C25 C26 120.7(3) . .
C24 C25 C26 119.2(3) . .
F26 C26 C25 117.7(2) . .
F26 C26 C21 119.4(2) . .
C25 C26 C21 122.9(3) . .
C36 C31 C32 119.2(3) . .
C36 C31 C5 121.2(3) . .
C32 C31 C5 119.6(3) . .
C31 C32 C33 120.2(3) . .
C31 C32 H32 119.9 . .
C33 C32 H32 119.9 . .
C34 C33 C32 119.8(3) . .
C34 C33 H33 120.1 . .
C32 C33 H33 120.1 . .
C33 C34 C35 120.5(3) . .
C33 C34 H34 119.7 . .
C35 C34 H34 119.7 . .
C34 C35 C36 119.8(3) . .
C34 C35 H35 120.1 . .
C36 C35 H35 120.1 . .
C31 C36 C35 120.4(3) . .
C31 C36 H36 119.8 . .
C35 C36 H36 119.8 . .
C46 C41 C42 118.3(3) . .
C46 C41 C6 120.0(2) . .
C42 C41 C6 121.7(3) . .
C43 C42 C41 120.1(3) . .
C43 C42 H42 120.0 . .
C41 C42 H42 120.0 . .
C44 C43 C42 120.9(3) . .
C44 C43 H43 119.6 . .
C42 C43 H43 119.6 . .
C45 C44 C43 119.5(3) . .
C45 C44 H44 120.3 . .
C43 C44 H44 120.3 . .
C44 C45 C46 120.1(3) . .
C44 C45 H45 119.9 . .
C46 C45 H45 119.9 . .
C41 C46 C45 121.0(3) . .
C41 C46 H46 119.5 . .
C45 C46 H46 119.5 . .
C56 C51 C52 118.1(3) . .
C56 C51 C8 120.8(2) . .
C52 C51 C8 121.0(3) . .
C53 C52 C51 120.8(3) . .
C53 C52 H52 119.6 . .
C51 C52 H52 119.6 . .
C54 C53 C52 120.4(3) . .
C54 C53 H53 119.8 . .
C52 C53 H53 119.8 . .
C53 C54 C55 119.7(3) . .
C53 C54 H54 120.2 . .
C55 C54 H54 120.2 . .
C54 C55 C56 120.3(3) . .
C54 C55 H55 119.9 . .
C56 C55 H55 119.9 . .
C51 C56 C55 120.7(3) . .
C51 C56 H56 119.7 . .
C55 C56 H56 119.7 . .

loop_
_geom_bond_atom_site_label_1
_geom_bond_atom_site_label_2
_geom_bond_distance
_geom_bond_site_symmetry_2
S1 C1 1.734(3) .
S1 C4 1.737(3) .
S2 C7 1.772(3) .
S2 H01 1.22(3) .
C1 C2 1.368(4) .
C1 C11 1.479(4) .
C2 C3 1.447(4) .
C2 C21 1.491(3) .
C3 C4 1.409(3) .
C3 C8 1.418(4) .
C4 C5 1.397(4) .
C5 C6 1.396(4) .
C5 C31 1.492(4) .
C6 C7 1.426(4) .
C6 C41 1.489(4) .
C7 C8 1.396(4) .
C8 C51 1.501(4) .
C11 C12 1.392(4) .
C11 C16 1.392(4) .
C12 C13 1.389(5) .
C12 H12 0.9400 .
C13 C14 1.374(5) .
C13 H13 0.9400 .
C14 C15 1.377(5) .
C14 H14 0.9400 .
C15 C16 1.383(4) .
C15 H15 0.9400 .
C16 H16 0.9400 .
C21 C22 1.364(4) .
C21 C26 1.388(4) .
F22 C22 1.344(3) .
C22 C23 1.385(4) .
F23 C23 1.341(3) .
C23 C24 1.366(4) .
F24 C24 1.340(3) .
C24 C25 1.363(4) .
F25 C25 1.341(3) .
C25 C26 1.371(4) .
F26 C26 1.351(3) .
C31 C36 1.387(4) .
C31 C32 1.389(4) .
C32 C33 1.395(4) .
C32 H32 0.9400 .
C33 C34 1.376(5) .
C33 H33 0.9400 .
C34 C35 1.378(5) .
C34 H34 0.9400 .
C35 C36 1.388(4) .
C35 H35 0.9400 .
C36 H36 0.9400 .
C41 C46 1.383(4) .
C41 C42 1.395(4) .
C42 C43 1.381(4) .
C42 H42 0.9400 .
C43 C44 1.374(4) .
C43 H43 0.9400 .
C44 C45 1.373(4) .
C44 H44 0.9400 .
C45 C46 1.384(4) .
C45 H45 0.9400 .
C46 H46 0.9400 .
C51 C56 1.377(4) .
C51 C52 1.383(4) .
C52 C53 1.383(4) .
C52 H52 0.9400 .
C53 C54 1.362(5) .
C53 H53 0.9400 .
C54 C55 1.366(5) .
C54 H54 0.9400 .
C55 C56 1.388(4) .
C55 H55 0.9400 .
C56 H56 0.9400 .

loop_
_geom_torsion_atom_site_label_1
_geom_torsion_atom_site_label_2
_geom_torsion_atom_site_label_3
_geom_torsion_atom_site_label_4
_geom_torsion
_geom_torsion_site_symmetry_1
_geom_torsion_site_symmetry_2
_geom_torsion_site_symmetry_3
_geom_torsion_site_symmetry_4
C4 S1 C1 C2 0.5(2) . . . .
C4 S1 C1 C11 -177.5(2) . . . .
C11 C1 C2 C3 179.2(3) . . . .
S1 C1 C2 C3 1.4(3) . . . .
C11 C1 C2 C21 9.4(5) . . . .
S1 C1 C2 C21 -168.3(2) . . . .
C1 C2 C3 C4 -3.0(3) . . . .
C21 C2 C3 C4 166.3(2) . . . .
C1 C2 C3 C8 176.9(3) . . . .
C21 C2 C3 C8 -13.7(5) . . . .
C8 C3 C4 C5 6.2(4) . . . .
C2 C3 C4 C5 -173.8(3) . . . .
C8 C3 C4 S1 -176.6(2) . . . .
C2 C3 C4 S1 3.3(3) . . . .
C1 S1 C4 C5 174.8(3) . . . .
C1 S1 C4 C3 -2.2(2) . . . .
C3 C4 C5 C6 -0.8(4) . . . .
S1 C4 C5 C6 -177.5(2) . . . .
C3 C4 C5 C31 178.8(3) . . . .
S1 C4 C5 C31 2.1(4) . . . .
C4 C5 C6 C7 -5.0(4) . . . .
C31 C5 C6 C7 175.4(3) . . . .
C4 C5 C6 C41 176.4(2) . . . .
C31 C5 C6 C41 -3.2(4) . . . .
C5 C6 C7 C8 5.4(4) . . . .
C41 C6 C7 C8 -175.9(2) . . . .
C5 C6 C7 S2 -171.3(2) . . . .
C41 C6 C7 S2 7.3(3) . . . .
C6 C7 C8 C3 0.0(4) . . . .
S2 C7 C8 C3 176.7(2) . . . .
C6 C7 C8 C51 -177.3(2) . . . .
S2 C7 C8 C51 -0.7(4) . . . .
C4 C3 C8 C7 -5.6(4) . . . .
C2 C3 C8 C7 174.4(3) . . . .
C4 C3 C8 C51 171.7(2) . . . .
C2 C3 C8 C51 -8.3(4) . . . .
C2 C1 C11 C12 62.5(4) . . . .
S1 C1 C11 C12 -119.9(3) . . . .
C2 C1 C11 C16 -117.4(3) . . . .
S1 C1 C11 C16 60.2(3) . . . .
C16 C11 C12 C13 1.8(4) . . . .
C1 C11 C12 C13 -178.1(3) . . . .
C11 C12 C13 C14 0.0(5) . . . .
C12 C13 C14 C15 -1.3(5) . . . .
C13 C14 C15 C16 0.9(5) . . . .
C14 C15 C16 C11 1.0(5) . . . .
C12 C11 C16 C15 -2.3(4) . . . .
C1 C11 C16 C15 177.6(3) . . . .
C1 C2 C21 C22 -88.5(4) . . . .
C3 C2 C21 C22 103.1(3) . . . .
C1 C2 C21 C26 91.7(3) . . . .
C3 C2 C21 C26 -76.8(4) . . . .
C26 C21 C22 F22 178.8(2) . . . .
C2 C21 C22 F22 -1.1(4) . . . .
C26 C21 C22 C23 0.4(4) . . . .
C2 C21 C22 C23 -179.5(3) . . . .
F22 C22 C23 F23 1.9(5) . . . .
C21 C22 C23 F23 -179.7(3) . . . .
F22 C22 C23 C24 -178.7(3) . . . .
C21 C22 C23 C24 -0.3(5) . . . .
F23 C23 C24 F24 0.2(5) . . . .
C22 C23 C24 F24 -179.3(3) . . . .
F23 C23 C24 C25 179.8(3) . . . .
C22 C23 C24 C25 0.4(5) . . . .
F24 C24 C25 F25 0.6(4) . . . .
C23 C24 C25 F25 -179.0(3) . . . .
F24 C24 C25 C26 179.0(3) . . . .
C23 C24 C25 C26 -0.7(5) . . . .
F25 C25 C26 F26 -1.8(4) . . . .
C24 C25 C26 F26 179.8(3) . . . .
F25 C25 C26 C21 179.2(3) . . . .
C24 C25 C26 C21 0.9(5) . . . .
C22 C21 C26 F26 -179.7(3) . . . .
C2 C21 C26 F26 0.2(4) . . . .
C22 C21 C26 C25 -0.7(4) . . . .
C2 C21 C26 C25 179.2(3) . . . .
C6 C5 C31 C36 64.9(4) . . . .
C4 C5 C31 C36 -114.7(3) . . . .
C6 C5 C31 C32 -115.0(3) . . . .
C4 C5 C31 C32 65.4(4) . . . .
C36 C31 C32 C33 -0.3(5) . . . .
C5 C31 C32 C33 179.6(3) . . . .
C31 C32 C33 C34 0.0(5) . . . .
C32 C33 C34 C35 0.3(5) . . . .
C33 C34 C35 C36 -0.3(5) . . . .
C32 C31 C36 C35 0.3(4) . . . .
C5 C31 C36 C35 -179.6(3) . . . .
C34 C35 C36 C31 0.0(5) . . . .
C5 C6 C41 C46 -113.6(3) . . . .
C7 C6 C41 C46 67.8(4) . . . .
C5 C6 C41 C42 64.4(4) . . . .
C7 C6 C41 C42 -114.2(3) . . . .
C46 C41 C42 C43 -0.5(4) . . . .
C6 C41 C42 C43 -178.5(3) . . . .
C41 C42 C43 C44 -0.9(5) . . . .
C42 C43 C44 C45 0.5(5) . . . .
C43 C44 C45 C46 1.2(5) . . . .
C42 C41 C46 C45 2.2(4) . . . .
C6 C41 C46 C45 -179.7(3) . . . .
C44 C45 C46 C41 -2.6(5) . . . .
C7 C8 C51 C56 100.5(3) . . . .
C3 C8 C51 C56 -76.7(4) . . . .
C7 C8 C51 C52 -79.5(4) . . . .
C3 C8 C51 C52 103.2(3) . . . .
C56 C51 C52 C53 1.5(5) . . . .
C8 C51 C52 C53 -178.4(3) . . . .
C51 C52 C53 C54 -1.1(5) . . . .
C52 C53 C54 C55 0.3(5) . . . .
C53 C54 C55 C56 0.1(5) . . . .
C52 C51 C56 C55 -1.1(5) . . . .
C8 C51 C56 C55 178.9(3) . . . .
C54 C55 C56 C51 0.3(5) . . . .
